data_4319988
loop_
_publ_author_name
'Katherine J. Franz'
'Linda H. Doerrer'
'Bernhard Spingler'
'Stephen J. Lippard'

_publ_section_title
;
 Pentacoordinate Cobalt(III) Thiolate and Nitrosyl Tropocoronand Compounds
;
_journal_name_full 'Inorganic Chemistry'
_journal_page_first 3774
_journal_page_last 3780
_journal_paper_doi 10.1021/ic010181l
_journal_volume 40
_journal_year 2001
_chemical_formula_sum 'C20 H22 Co N5 O'
_chemical_formula_weight 407.36
_chemical_name_common '[Co(NO)(TC-3,3)]'
_chemical_name_systematic
;
   ?
;
_space_group_IT_number 36
_symmetry_cell_setting orthorhombic
_symmetry_space_group_name_Hall 'C 2c -2'
_symmetry_space_group_name_H-M 'C m c 21'
_atom_sites_solution_hydrogens geom
_atom_sites_solution_primary direct
_atom_sites_solution_secondary difmap
_audit_creation_method SHELXL-97
_cell_angle_alpha 90.00
_cell_angle_beta 90.00
_cell_angle_gamma 90.00
_cell_formula_units_Z 4
_cell_length_a 16.1983(8)
_cell_length_b 12.2557(7)
_cell_length_c 8.8952(5)
_cell_measurement_temperature 188(2)
_cell_volume 1765.89(17)
_computing_cell_refinement 'Bruker SMART'
_computing_data_collection 'Bruker SMART'
_computing_data_reduction 'Bruker SHELXTL'
_computing_molecular_graphics 'Bruker SHELXTL'
_computing_publication_material 'Bruker SHELXTL'
_computing_structure_refinement 'SHELXL-97 (Sheldrick, 1997)'
_computing_structure_solution 'SHELXS-97 (Sheldrick, 1990)'
_diffrn_ambient_temperature 188(2)
_diffrn_measured_fraction_theta_full 1.000
_diffrn_measured_fraction_theta_max 1.000
_diffrn_measurement_device_type 'CCD area detector'
_diffrn_measurement_method 'phi and omega scans'
_diffrn_radiation_monochromator graphite
_diffrn_radiation_source 'fine-focus sealed tube'
_diffrn_radiation_type MoK\a
_diffrn_radiation_wavelength 0.71073
_diffrn_reflns_av_R_equivalents 0.0403
_diffrn_reflns_av_sigmaI/netI 0.0481
_diffrn_reflns_limit_h_max 15
_diffrn_reflns_limit_h_min -18
_diffrn_reflns_limit_k_max 12
_diffrn_reflns_limit_k_min -13
_diffrn_reflns_limit_l_max 9
_diffrn_reflns_limit_l_min -9
_diffrn_reflns_number 3513
_diffrn_reflns_theta_full 23.26
_diffrn_reflns_theta_max 23.26
_diffrn_reflns_theta_min 2.08
_exptl_absorpt_coefficient_mu 0.993
_exptl_absorpt_correction_T_max 1.00000
_exptl_absorpt_correction_T_min 0.65746
_exptl_absorpt_correction_type SADABS
_exptl_crystal_colour red-brown
_exptl_crystal_density_diffrn 1.532
_exptl_crystal_density_method 'not measured'
_exptl_crystal_description needle
_exptl_crystal_F_000 848
_exptl_crystal_size_max 0.4
_exptl_crystal_size_mid 0.1
_exptl_crystal_size_min 0.1
_refine_diff_density_max 0.595
_refine_diff_density_min -0.306
_refine_diff_density_rms 0.051
_refine_ls_abs_structure_details 'Flack H D (1983), Acta Cryst. A39, 876-881'
_refine_ls_abs_structure_Flack 0.05(3)
_refine_ls_extinction_method none
_refine_ls_goodness_of_fit_ref 0.979
_refine_ls_hydrogen_treatment mixed
_refine_ls_matrix_type full
_refine_ls_number_parameters 130
_refine_ls_number_reflns 1295
_refine_ls_number_restraints 1
_refine_ls_restrained_S_all 0.978
_refine_ls_R_factor_all 0.0444
_refine_ls_R_factor_gt 0.0357
_refine_ls_shift/su_max 0.013
_refine_ls_shift/su_mean 0.002
_refine_ls_structure_factor_coef Fsqd
_refine_ls_weighting_details 'calc w=1/[\s^2^(Fo^2^)+(0.0258P)^2^+4.2330P] where P=(Fo^2^+2Fc^2^)/3'
_refine_ls_weighting_scheme calc
_refine_ls_wR_factor_gt 0.0746
_refine_ls_wR_factor_ref 0.0791
_reflns_number_gt 1150
_reflns_number_total 1295
_reflns_threshold_expression >2sigma(I)
_cod_data_source_file ic010181l_3.cif
_cod_data_source_block sadd
_cod_depositor_comments
;
The following automatic conversions were performed:

'_symmetry_cell_setting' value 'Orthorhombic' changed to
'orthorhombic' according to the built-in table from CIF Core
dictionary named 'cif_core.dic' version 2.4.1 from 2010-06-29.

Automatic conversion script
Id: cif_fix_values 1646 2011-03-28 12:23:43Z adriana 
;
_cod_database_code 4319988

loop_
_symmetry_equiv_pos_as_xyz
'x, y, z'
'-x, -y, z+1/2'
'x, -y, z+1/2'
'-x, y, z'
'x+1/2, y+1/2, z'
'-x+1/2, -y+1/2, z+1/2'
'x+1/2, -y+1/2, z+1/2'
'-x+1/2, y+1/2, z'

loop_
_atom_site_label
_atom_site_type_symbol
_atom_site_fract_x
_atom_site_fract_y
_atom_site_fract_z
_atom_site_U_iso_or_equiv
_atom_site_adp_type
_atom_site_occupancy
_atom_site_symmetry_multiplicity
_atom_site_calc_flag
_atom_site_refinement_flags
_atom_site_disorder_assembly
_atom_site_disorder_group
Co1 Co -0.5000 -0.19818(6) -0.77826(9) 0.0305(2) Uani 1 2 d S . .
N1 N -0.4132(2) -0.1163(3) -0.8714(4) 0.0317(9) Uani 1 1 d . . .
N2 N -0.4128(2) -0.2340(3) -0.6442(4) 0.0368(10) Uani 1 1 d . . .
N3 N -0.5000 -0.3205(5) -0.8872(7) 0.0474(16) Uani 1 2 d S . .
O1 O -0.5000 -0.4078(4) -0.8439(8) 0.079(2) Uani 1 2 d S . .
C1 C -0.3415(3) -0.1126(3) -0.7964(6) 0.0326(11) Uani 1 1 d . . .
C2 C -0.2781(3) -0.0369(4) -0.8307(5) 0.0376(13) Uani 1 1 d . . .
H2A H -0.2914 0.0125 -0.9062 0.045 Uiso 1 1 calc R . .
C3 C -0.1999(3) -0.0239(3) -0.7714(7) 0.0429(11) Uani 1 1 d . . .
H3A H -0.1716 0.0373 -0.8056 0.052 Uiso 1 1 calc R . .
C4 C -0.1575(3) -0.0864(4) -0.6707(6) 0.0447(13) Uani 1 1 d . . .
H4A H -0.1033 -0.0665 -0.6501 0.054 Uiso 1 1 calc R . .
C5 C -0.1883(3) -0.1768(4) -0.5970(6) 0.0452(13) Uani 1 1 d . . .
H5A H -0.1501 -0.2130 -0.5369 0.054 Uiso 1 1 calc R . .
C6 C -0.2650(3) -0.2216(4) -0.5974(5) 0.0421(13) Uani 1 1 d . . .
H6A H -0.2703 -0.2835 -0.5376 0.051 Uiso 1 1 calc R . .
C7 C -0.3384(3) -0.1905(4) -0.6734(5) 0.0327(10) Uani 1 1 d . . .
C8 C -0.4223(3) -0.0528(4) -1.0074(5) 0.0385(12) Uani 1 1 d . . .
H8A H -0.3747 -0.0647 -1.0717 0.046 Uiso 1 1 calc R . .
H8B H -0.4242 0.0241 -0.9820 0.046 Uiso 1 1 calc R . .
C9 C -0.5000 -0.0837(6) -1.0915(7) 0.0418(18) Uani 1 2 d S . .
H9A H -0.5000 -0.1619 -1.1089 0.050 Uiso 1 2 calc SR . .
H9B H -0.5000 -0.0478 -1.1886 0.050 Uiso 1 2 calc SR . .
C10 C -0.4227(3) -0.3104(5) -0.5186(6) 0.0575(16) Uani 1 1 d . . .
H10A H -0.3759 -0.3031 -0.4512 0.069 Uiso 1 1 calc R . .
H10B H -0.4228 -0.3844 -0.5573 0.069 Uiso 1 1 calc R . .
C11 C -0.5000 -0.2915(8) -0.4329(9) 0.066(2) Uani 1 2 d S . .
H11A H -0.5000 -0.3390 -0.3457 0.080 Uiso 1 2 calc SR . .
H11B H -0.5000 -0.2168 -0.3968 0.080 Uiso 1 2 calc SR . .

loop_
_atom_site_aniso_label
_atom_site_aniso_U_11
_atom_site_aniso_U_22
_atom_site_aniso_U_33
_atom_site_aniso_U_23
_atom_site_aniso_U_13
_atom_site_aniso_U_12
Co1 0.0346(4) 0.0287(4) 0.0283(4) 0.0061(5) 0.000 0.000
N1 0.036(2) 0.031(2) 0.027(2) 0.0056(17) 0.0006(18) 0.0039(18)
N2 0.042(2) 0.038(2) 0.031(2) 0.0142(19) 0.0048(18) 0.0018(19)
N3 0.057(4) 0.041(4) 0.044(4) -0.002(3) 0.000 0.000
O1 0.082(4) 0.033(3) 0.121(6) 0.002(3) 0.000 0.000
C1 0.038(2) 0.029(2) 0.030(3) -0.003(3) 0.010(3) 0.0045(18)
C2 0.037(3) 0.036(3) 0.040(3) 0.002(2) 0.007(2) 0.000(2)
C3 0.046(3) 0.042(2) 0.041(2) -0.009(4) 0.009(4) -0.008(2)
C4 0.035(3) 0.049(3) 0.050(3) -0.010(3) 0.001(3) -0.005(3)
C5 0.038(3) 0.050(3) 0.047(3) -0.002(3) -0.010(2) 0.004(3)
C6 0.044(3) 0.044(3) 0.038(3) 0.005(2) -0.004(2) 0.000(2)
C7 0.035(3) 0.032(2) 0.031(3) -0.004(2) 0.001(2) 0.001(2)
C8 0.044(3) 0.038(3) 0.033(3) 0.011(2) 0.006(2) 0.000(2)
C9 0.047(4) 0.047(4) 0.032(4) 0.019(3) 0.000 0.000
C10 0.046(3) 0.071(4) 0.056(3) 0.036(3) 0.009(3) 0.018(3)
C11 0.073(6) 0.074(6) 0.052(5) 0.021(5) 0.000 0.000

loop_
_atom_type_symbol
_atom_type_description
_atom_type_scat_dispersion_real
_atom_type_scat_dispersion_imag
_atom_type_scat_source
C C 0.0033 0.0016 'International Tables Vol C Tables 4.2.6.8 and 6.1.1.4'
H H 0.0000 0.0000 'International Tables Vol C Tables 4.2.6.8 and 6.1.1.4'
N N 0.0061 0.0033 'International Tables Vol C Tables 4.2.6.8 and 6.1.1.4'
O O 0.0106 0.0060 'International Tables Vol C Tables 4.2.6.8 and 6.1.1.4'
Co Co 0.3494 0.9721 'International Tables Vol C Tables 4.2.6.8 and 6.1.1.4'

loop_
_geom_angle_atom_site_label_1
_geom_angle_atom_site_label_2
_geom_angle_atom_site_label_3
_geom_angle
_geom_angle_site_symmetry_1
_geom_angle_site_symmetry_3
_geom_angle_publ_flag
N3 Co1 N2 98.42(18) . . ?
N3 Co1 N2 98.42(18) . 4_455 ?
N2 Co1 N2 96.0(2) . 4_455 ?
N3 Co1 N1 101.84(17) . 4_455 ?
N2 Co1 N1 159.74(16) . 4_455 ?
N2 Co1 N1 81.21(15) 4_455 4_455 ?
N3 Co1 N1 101.84(17) . . ?
N2 Co1 N1 81.21(15) . . ?
N2 Co1 N1 159.74(16) 4_455 . ?
N1 Co1 N1 94.4(2) 4_455 . ?
C1 N1 C8 119.1(4) . . ?
C1 N1 Co1 116.0(3) . . ?
C8 N1 Co1 124.7(3) . . ?
C7 N2 C10 120.0(4) . . ?
C7 N2 Co1 117.0(3) . . ?
C10 N2 Co1 123.0(3) . . ?
O1 N3 Co1 127.3(6) . . ?
N1 C1 C2 122.9(5) . . ?
N1 C1 C7 112.5(4) . . ?
C2 C1 C7 124.5(5) . . ?
C3 C2 C1 131.2(5) . . ?
C4 C3 C2 130.4(5) . . ?
C3 C4 C5 125.5(5) . . ?
C6 C5 C4 130.8(5) . . ?
C5 C6 C7 131.2(5) . . ?
N2 C7 C6 123.5(4) . . ?
N2 C7 C1 112.1(4) . . ?
C6 C7 C1 124.3(4) . . ?
N1 C8 C9 111.3(4) . . ?
C8 C9 C8 112.7(6) . 4_455 ?
N2 C10 C11 112.6(5) . . ?
C10 C11 C10 115.1(7) 4_455 . ?

loop_
_geom_bond_atom_site_label_1
_geom_bond_atom_site_label_2
_geom_bond_distance
_geom_bond_site_symmetry_2
_geom_bond_publ_flag
Co1 N3 1.785(6) . ?
Co1 N2 1.900(4) . ?
Co1 N2 1.901(4) 4_455 ?
Co1 N1 1.916(4) 4_455 ?
Co1 N1 1.916(4) . ?
N1 C1 1.340(5) . ?
N1 C8 1.446(5) . ?
N2 C7 1.343(6) . ?
N2 C10 1.465(6) . ?
N3 O1 1.137(7) . ?
C1 C2 1.417(6) . ?
C1 C7 1.453(6) . ?
C2 C3 1.381(6) . ?
C3 C4 1.364(7) . ?
C4 C5 1.380(6) . ?
C5 C6 1.358(7) . ?
C6 C7 1.420(7) . ?
C8 C9 1.513(6) . ?
C9 C8 1.513(6) 4_455 ?
C10 C11 1.484(7) . ?
C11 C10 1.484(7) 4_455 ?
